data_4105909
loop_
_publ_author_name
'Ana Z. Gonz\'alez'
'Diego Benitez'
'Ekaterina Tkatchouk'
'William A. Goddard'
'F. Dean Toste'

_publ_section_title
;
 Phosphoramidite Gold(I)-Catalyzed Diastereo- and Enantioselective
 Synthesis of 3,4-Substituted Pyrrolidines
;
_journal_name_full 'Journal of the American Chemical Society'
_journal_page_first 5500
_journal_page_last 5507
_journal_paper_doi 10.1021/ja200084a
_journal_volume 133
_journal_year 2011
_chemical_absolute_configuration ad
_chemical_formula_sum 'C68 H54 Au Cl N O2 P'
_chemical_formula_weight 1180.51
_chemical_name_common AG04-169
_chemical_name_systematic
;
 toste31
;
_space_group.centring_type P

_space_group_IT_number 4
_space_group.IT_number 4

_symmetry_cell_setting monoclinic
_symmetry_space_group_name_Hall 'P 2yb'
_symmetry_space_group_name_H-M 'P 1 21 1'
_atom_sites_solution_hydrogens geom
_atom_sites_solution_primary Patterson
_atom_sites_solution_secondary difmap
_audit_creation_method SHELXL-97
_cell_angle_alpha 90.00
_cell_angle_beta 95.129(2)
_cell_angle_gamma 90.00
_cell_formula_units_Z 2
_cell_length_a 8.5886(3)
_cell_length_b 18.2238(6)
_cell_length_c 16.1210(5)
_cell_measurement_reflns_used 9611
_cell_measurement_temperature 100(2)
_cell_measurement_theta_max 68.00
_cell_measurement_theta_min 2.75
_cell_volume 2513.11(14)
_computing_cell_refinement 'Bruker SAINT'
_computing_data_collection 'Bruker APEX2'
_computing_data_reduction 'Bruker SAINT'
_computing_molecular_graphics ORTEP-32
_computing_publication_material WinGX
_computing_structure_refinement SHELXL-97
_computing_structure_solution DIRDIF-2008
_diffrn_ambient_temperature 100(2)
_diffrn_detector_area_resol_mean 8.366
_diffrn_measured_fraction_theta_full 0.999
_diffrn_measured_fraction_theta_max 0.995
_diffrn_measurement_device_type 'Bruker APEX-II CCD'
_diffrn_measurement_method 'phi and omega scans'
_diffrn_radiation_monochromator 'HELIOS multilayer mirrors'
_diffrn_radiation_source 'microfocus rotating anode'
_diffrn_radiation_type CuK\a
_diffrn_radiation_wavelength 1.54184
_diffrn_reflns_av_R_equivalents 0.0411
_diffrn_reflns_av_sigmaI/netI 0.0295
_diffrn_reflns_limit_h_max 10
_diffrn_reflns_limit_h_min -10
_diffrn_reflns_limit_k_max 21
_diffrn_reflns_limit_k_min -21
_diffrn_reflns_limit_l_max 19
_diffrn_reflns_limit_l_min -19
_diffrn_reflns_number 40990
_diffrn_reflns_theta_full 67.00
_diffrn_reflns_theta_max 68.22
_diffrn_reflns_theta_min 2.75
_exptl_absorpt_coefficient_mu 6.681
_exptl_absorpt_correction_T_max 0.5269
_exptl_absorpt_correction_T_min 0.2475
_exptl_absorpt_correction_type analytical
_exptl_absorpt_process_details SADABS
_exptl_crystal_colour colorless
_exptl_crystal_density_diffrn 1.560
_exptl_crystal_description prism
_exptl_crystal_F_000 1192
_exptl_crystal_size_max 0.29
_exptl_crystal_size_mid 0.12
_exptl_crystal_size_min 0.11
_refine_diff_density_max 0.762
_refine_diff_density_min -0.531
_refine_diff_density_rms 0.063
_refine_ls_abs_structure_details 'Flack H D (1983), Acta Cryst. A39, 876-881'
_refine_ls_abs_structure_Flack -0.037(4)
_refine_ls_extinction_method none
_refine_ls_goodness_of_fit_ref 1.019
_refine_ls_hydrogen_treatment constr
_refine_ls_matrix_type full
_refine_ls_number_parameters 669
_refine_ls_number_reflns 9052
_refine_ls_number_restraints 1
_refine_ls_restrained_S_all 1.019
_refine_ls_R_factor_all 0.0226
_refine_ls_R_factor_gt 0.0216
_refine_ls_shift/su_max 0.001
_refine_ls_shift/su_mean 0.000
_refine_ls_structure_factor_coef Fsqd
_refine_ls_weighting_details 'calc w=1/[\s^2^(Fo^2^)+(0.0332P)^2^+0.8088P] where P=(Fo^2^+2Fc^2^)/3'
_refine_ls_weighting_scheme calc
_refine_ls_wR_factor_gt 0.0520
_refine_ls_wR_factor_ref 0.0525
_reflns_number_gt 8831
_reflns_number_total 9052
_reflns_threshold_expression >2sigma(I)
_cod_data_source_file ja200084a_si_003.cif
_cod_data_source_block toste31
_cod_depositor_comments
;
The following automatic conversions were performed:

'_exptl_absorpt_correction_type' value 'Analytical' changed to
'analytical' according to the built-in table from CIF Core dictionary
named 'cif_core.dic' version 2.4.1 from 2010-06-29.

Automatic conversion script
Id: cif_fix_values 1715 2011-07-08 13:25:40Z adriana 

The following automatic conversions were performed:

'_space_group.centring_type' value 'primitive' was replaced with the
value 'P' as specified in the replacement file
'/home/antanas/src/cod-tools/trunk/data/replacement-values/replacement_values.lst'.

Automatic conversion script
Id: cif_fix_values 5642 2017-10-24 12:04:52Z antanas 
;
_cod_database_code 4105909

loop_
_symmetry_equiv_pos_as_xyz
'x, y, z'
'-x, y+1/2, -z'

loop_
_atom_site_label
_atom_site_type_symbol
_atom_site_fract_x
_atom_site_fract_y
_atom_site_fract_z
_atom_site_U_iso_or_equiv
_atom_site_adp_type
_atom_site_occupancy
_atom_site_symmetry_multiplicity
_atom_site_calc_flag
_atom_site_refinement_flags
C1 C 0.5064(4) 0.59491(17) 0.6274(2) 0.0141(6) Uani 1 1 d .
C2 C 0.4438(3) 0.5462(2) 0.56804(18) 0.0135(6) Uani 1 1 d .
C3 C 0.2865(4) 0.55435(15) 0.5343(2) 0.0158(7) Uani 1 1 d .
C4 C 0.2035(4) 0.49581(18) 0.4798(2) 0.0173(7) Uani 1 1 d .
H4A H 0.1676 0.4563 0.5158 0.021 Uiso 1 1 calc R
H4B H 0.2785 0.4740 0.4436 0.021 Uiso 1 1 calc R
C5 C 0.0637(4) 0.5259(2) 0.4256(2) 0.0241(8) Uani 1 1 d .
H5A H 0.1001 0.5603 0.3838 0.029 Uiso 1 1 calc R
H5B H 0.0073 0.4851 0.3954 0.029 Uiso 1 1 calc R
C6 C -0.0455(4) 0.5655(2) 0.4793(2) 0.0258(8) Uani 1 1 d .
H6A H -0.0810 0.5310 0.5212 0.031 Uiso 1 1 calc R
H6B H -0.1387 0.5826 0.4441 0.031 Uiso 1 1 calc R
C7 C 0.0350(4) 0.63061(19) 0.5234(2) 0.0204(7) Uani 1 1 d .
H7A H -0.0260 0.6457 0.5698 0.024 Uiso 1 1 calc R
H7B H 0.0345 0.6721 0.4838 0.024 Uiso 1 1 calc R
C8 C 0.2038(4) 0.61578(18) 0.5582(2) 0.0162(7) Uani 1 1 d .
C9 C 0.2745(4) 0.66564(18) 0.6159(2) 0.0174(7) Uani 1 1 d .
H9 H 0.2172 0.7076 0.6304 0.021 Uiso 1 1 calc R
C10 C 0.4257(4) 0.65594(17) 0.6525(2) 0.0167(7) Uani 1 1 d .
C11 C 0.6114(4) 0.43411(17) 0.59900(19) 0.0140(6) Uani 1 1 d .
C12 C 0.5424(4) 0.48374(17) 0.5415(2) 0.0152(6) Uani 1 1 d .
C13 C 0.5654(4) 0.47460(18) 0.4555(2) 0.0158(6) Uani 1 1 d .
C14 C 0.5195(3) 0.5336(3) 0.39196(17) 0.0181(6) Uani 1 1 d .
H14A H 0.6029 0.5712 0.3938 0.022 Uiso 1 1 calc R
H14B H 0.4225 0.5578 0.4067 0.022 Uiso 1 1 calc R
C15 C 0.4927(4) 0.5029(2) 0.3035(2) 0.0248(8) Uani 1 1 d .
H15A H 0.3985 0.4714 0.2990 0.030 Uiso 1 1 calc R
H15B H 0.4745 0.5439 0.2635 0.030 Uiso 1 1 calc R
C16 C 0.6328(5) 0.4585(2) 0.2814(2) 0.0248(8) Uani 1 1 d .
H16A H 0.7276 0.4896 0.2862 0.030 Uiso 1 1 calc R
H16B H 0.6154 0.4410 0.2231 0.030 Uiso 1 1 calc R
C17 C 0.6557(4) 0.39329(19) 0.3401(2) 0.0203(7) Uani 1 1 d .
H17A H 0.5787 0.3549 0.3216 0.024 Uiso 1 1 calc R
H17B H 0.7612 0.3727 0.3355 0.024 Uiso 1 1 calc R
C18 C 0.6387(4) 0.41057(18) 0.4310(2) 0.0160(6) Uani 1 1 d .
C19 C 0.6920(4) 0.35930(18) 0.4904(2) 0.0178(7) Uani 1 1 d .
H19 H 0.7357 0.3149 0.4722 0.021 Uiso 1 1 calc R
C20 C 0.6844(4) 0.36989(18) 0.5755(2) 0.0173(7) Uani 1 1 d .
C21 C 0.4875(4) 0.70719(17) 0.7200(2) 0.0181(7) Uani 1 1 d .
C22 C 0.4052(4) 0.71391(19) 0.7889(2) 0.0204(7) Uani 1 1 d .
H22 H 0.3146 0.6845 0.7922 0.024 Uiso 1 1 calc R
C23 C 0.4501(4) 0.76330(19) 0.8557(2) 0.0220(7) Uani 1 1 d .
C24 C 0.3674(5) 0.7699(2) 0.9251(2) 0.0291(8) Uani 1 1 d .
H24 H 0.2781 0.7399 0.9299 0.035 Uiso 1 1 calc R
C25 C 0.4126(5) 0.8195(2) 0.9877(3) 0.0337(9) Uani 1 1 d .
H25 H 0.3544 0.8231 1.0349 0.040 Uiso 1 1 calc R
C26 C 0.5413(5) 0.8636(2) 0.9819(3) 0.0314(9) Uani 1 1 d .
H26 H 0.5690 0.8985 1.0245 0.038 Uiso 1 1 calc R
C27 C 0.6308(5) 0.8580(2) 0.9151(2) 0.0269(8) Uani 1 1 d .
C28 C 0.7700(5) 0.9014(2) 0.9082(3) 0.0331(9) Uani 1 1 d .
H28 H 0.8027 0.9353 0.9510 0.040 Uiso 1 1 calc R
C29 C 0.8543(5) 0.8946(2) 0.8420(3) 0.0328(9) Uani 1 1 d .
H29 H 0.9457 0.9236 0.8397 0.039 Uiso 1 1 calc R
C30 C 0.8102(4) 0.8448(2) 0.7745(3) 0.0258(8) Uani 1 1 d .
C31 C 0.8938(5) 0.8385(2) 0.7054(3) 0.0284(9) Uani 1 1 d .
H31 H 0.9856 0.8671 0.7023 0.034 Uiso 1 1 calc R
C32 C 0.8463(5) 0.7914(2) 0.6404(3) 0.0273(9) Uani 1 1 d .
H32 H 0.9042 0.7889 0.5930 0.033 Uiso 1 1 calc R
C33 C 0.7136(5) 0.7476(2) 0.6446(3) 0.0210(9) Uani 1 1 d .
H33 H 0.6822 0.7154 0.5999 0.025 Uiso 1 1 calc R
C34 C 0.6278(4) 0.75075(19) 0.7129(2) 0.0195(7) Uani 1 1 d .
C35 C 0.6749(4) 0.80035(19) 0.7798(2) 0.0214(7) Uani 1 1 d .
C36 C 0.5866(4) 0.80707(18) 0.8497(2) 0.0220(7) Uani 1 1 d .
C37 C 0.7478(5) 0.3119(2) 0.6348(2) 0.0177(8) Uani 1 1 d .
C38 C 0.6561(4) 0.28227(19) 0.6903(2) 0.0194(7) Uani 1 1 d .
H38 H 0.5534 0.3009 0.6928 0.023 Uiso 1 1 calc R
C39 C 0.7088(4) 0.22383(19) 0.7452(2) 0.0215(7) Uani 1 1 d .
C40 C 0.6192(4) 0.19579(19) 0.8059(2) 0.0241(8) Uani 1 1 d .
H40 H 0.5164 0.2139 0.8098 0.029 Uiso 1 1 calc R
C41 C 0.6785(5) 0.1417(2) 0.8608(2) 0.0286(8) Uani 1 1 d .
H41 H 0.6183 0.1252 0.9037 0.034 Uiso 1 1 calc R
C42 C 0.8251(5) 0.1118(2) 0.8532(2) 0.0272(8) Uani 1 1 d .
H42 H 0.8622 0.0734 0.8896 0.033 Uiso 1 1 calc R
C43 C 0.9178(4) 0.13697(19) 0.7935(2) 0.0235(8) Uani 1 1 d .
C44 C 1.0726(4) 0.10958(19) 0.7858(2) 0.0253(8) Uani 1 1 d .
H44 H 1.1082 0.0680 0.8175 0.030 Uiso 1 1 calc R
C45 C 1.1685(5) 0.1414(2) 0.7347(2) 0.0261(8) Uani 1 1 d .
H45 H 1.2718 0.1231 0.7331 0.031 Uiso 1 1 calc R
C46 C 1.1186(4) 0.20211(19) 0.6826(2) 0.0231(7) Uani 1 1 d .
C47 C 1.2182(4) 0.2376(2) 0.6327(2) 0.0232(7) Uani 1 1 d .
H47 H 1.3225 0.2205 0.6316 0.028 Uiso 1 1 calc R
C48 C 1.1695(4) 0.2969(2) 0.5848(2) 0.0242(7) Uani 1 1 d .
H48 H 1.2403 0.3212 0.5519 0.029 Uiso 1 1 calc R
C49 C 1.0142(4) 0.32188(19) 0.5845(2) 0.0212(7) Uani 1 1 d .
H49 H 0.9812 0.3629 0.5511 0.025 Uiso 1 1 calc R
C50 C 0.9090(4) 0.28772(19) 0.6318(2) 0.0178(8) Uani 1 1 d .
C51 C 0.9614(4) 0.22758(19) 0.6839(2) 0.0188(7) Uani 1 1 d .
C52 C 0.8615(4) 0.19522(19) 0.7391(2) 0.0202(7) Uani 1 1 d .
C53 C 0.9084(4) 0.55597(16) 0.8423(2) 0.0182(7) Uani 1 1 d .
H53 H 1.0138 0.5347 0.8592 0.022 Uiso 1 1 calc R
C54 C 0.9382(4) 0.6323(2) 0.8080(2) 0.0250(8) Uani 1 1 d .
H54A H 1.0035 0.6281 0.7614 0.038 Uiso 1 1 calc R
H54B H 0.9919 0.6625 0.8520 0.038 Uiso 1 1 calc R
H54C H 0.8383 0.6552 0.7886 0.038 Uiso 1 1 calc R
C55 C 0.8211(4) 0.55699(17) 0.9212(2) 0.0198(8) Uani 1 1 d .
C56 C 0.7375(4) 0.61832(19) 0.9440(2) 0.0222(8) Uani 1 1 d .
H56 H 0.7335 0.6612 0.9103 0.027 Uiso 1 1 calc R
C57 C 0.6597(4) 0.6166(2) 1.0164(2) 0.0282(8) Uani 1 1 d .
H57 H 0.6052 0.6588 1.0327 0.034 Uiso 1 1 calc R
C58 C 0.6617(5) 0.5545(2) 1.0638(2) 0.0295(10) Uani 1 1 d .
H58 H 0.6036 0.5526 1.1112 0.035 Uiso 1 1 calc R
C59 C 0.7481(5) 0.4942(2) 1.0431(2) 0.0264(8) Uani 1 1 d .
H59 H 0.7520 0.4517 1.0772 0.032 Uiso 1 1 calc R
C60 C 0.8287(4) 0.4960(2) 0.9727(2) 0.0229(7) Uani 1 1 d .
H60 H 0.8900 0.4550 0.9594 0.028 Uiso 1 1 calc R
C61 C 0.9440(4) 0.45736(19) 0.7356(2) 0.0184(7) Uani 1 1 d .
H61 H 0.8813 0.4314 0.6892 0.022 Uiso 1 1 calc R
C62 C 1.0691(4) 0.5007(2) 0.6955(2) 0.0269(8) Uani 1 1 d .
H62A H 1.0198 0.5402 0.6614 0.040 Uiso 1 1 calc R
H62B H 1.1254 0.4680 0.6603 0.040 Uiso 1 1 calc R
H62C H 1.1427 0.5217 0.7391 0.040 Uiso 1 1 calc R
C63 C 1.0090(4) 0.39828(19) 0.7952(2) 0.0212(7) Uani 1 1 d .
C64 C 1.1674(5) 0.3785(2) 0.8007(3) 0.0305(9) Uani 1 1 d .
H64 H 1.2382 0.4044 0.7693 0.037 Uiso 1 1 calc R
C65 C 1.2207(5) 0.3208(2) 0.8526(3) 0.0411(11) Uani 1 1 d .
H65 H 1.3277 0.3069 0.8555 0.049 Uiso 1 1 calc R
C66 C 1.1208(6) 0.2839(2) 0.8994(3) 0.0432(13) Uani 1 1 d .
H66 H 1.1589 0.2454 0.9354 0.052 Uiso 1 1 calc R
C67 C 0.9638(6) 0.3029(2) 0.8943(2) 0.0327(9) Uani 1 1 d .
H67 H 0.8944 0.2774 0.9268 0.039 Uiso 1 1 calc R
C68 C 0.9083(5) 0.35907(19) 0.8418(2) 0.0235(8) Uani 1 1 d .
H68 H 0.8002 0.3710 0.8375 0.028 Uiso 1 1 calc R
N1 N 0.8329(3) 0.50515(15) 0.77621(16) 0.0161(5) Uani 1 1 d .
O1 O 0.6567(2) 0.57965(11) 0.66693(13) 0.0139(4) Uani 1 1 d .
O2 O 0.5998(3) 0.44482(12) 0.68531(13) 0.0156(5) Uani 1 1 d .
P1 P 0.65143(9) 0.51683(4) 0.73883(5) 0.01345(18) Uani 1 1 d .
Cl1 Cl 0.29916(9) 0.55245(4) 0.92486(5) 0.0215(2) Uani 1 1 d .
Au1 Au 0.481215(12) 0.536489(10) 0.830911(6) 0.01477(4) Uani 1 1 d .

loop_
_atom_site_aniso_label
_atom_site_aniso_U_11
_atom_site_aniso_U_22
_atom_site_aniso_U_33
_atom_site_aniso_U_23
_atom_site_aniso_U_13
_atom_site_aniso_U_12
C1 0.0170(15) 0.0133(15) 0.0123(15) 0.0017(12) 0.0026(12) -0.0028(12)
C2 0.0187(13) 0.0074(18) 0.0142(12) 0.0047(13) 0.0013(10) -0.0020(13)
C3 0.0201(15) 0.0111(19) 0.0166(14) 0.0034(11) 0.0031(12) -0.0021(11)
C4 0.0182(16) 0.0162(17) 0.0171(16) -0.0012(13) -0.0003(13) -0.0020(13)
C5 0.0230(15) 0.023(2) 0.0245(15) -0.0023(15) -0.0076(12) 0.0004(15)
C6 0.0184(16) 0.0237(17) 0.034(2) 0.0013(15) -0.0052(15) 0.0007(13)
C7 0.0172(17) 0.0190(17) 0.0246(18) 0.0018(13) -0.0002(14) 0.0035(13)
C8 0.0159(16) 0.0163(16) 0.0165(16) 0.0037(12) 0.0020(13) -0.0003(12)
C9 0.0220(17) 0.0125(15) 0.0182(16) 0.0007(12) 0.0053(13) 0.0022(13)
C10 0.0213(16) 0.0123(15) 0.0165(16) 0.0004(12) 0.0029(13) -0.0028(13)
C11 0.0156(15) 0.0139(15) 0.0127(15) -0.0038(12) 0.0026(12) -0.0020(12)
C12 0.0156(15) 0.0131(15) 0.0169(16) -0.0002(12) 0.0008(13) -0.0038(12)
C13 0.0167(15) 0.0155(16) 0.0148(16) -0.0014(12) -0.0006(13) -0.0027(12)
C14 0.0207(13) 0.0151(14) 0.0181(13) -0.0010(19) -0.0011(10) -0.003(2)
C15 0.035(2) 0.0227(17) 0.0160(16) 0.0029(14) -0.0016(14) -0.0040(15)
C16 0.038(2) 0.0216(18) 0.0158(17) -0.0020(14) 0.0077(15) -0.0069(15)
C17 0.0253(17) 0.0202(17) 0.0159(16) -0.0033(13) 0.0050(14) -0.0030(14)
C18 0.0147(15) 0.0176(16) 0.0159(16) -0.0036(12) 0.0019(12) -0.0039(12)
C19 0.0204(16) 0.0141(16) 0.0190(16) -0.0033(13) 0.0026(13) -0.0001(13)
C20 0.0184(15) 0.0138(16) 0.0192(16) -0.0006(13) -0.0005(13) -0.0012(13)
C21 0.0243(17) 0.0095(15) 0.0200(17) 0.0003(12) -0.0010(14) 0.0060(13)
C22 0.0223(17) 0.0161(16) 0.0225(18) -0.0007(13) 0.0001(14) 0.0017(13)
C23 0.0278(18) 0.0155(17) 0.0224(17) 0.0013(14) 0.0012(14) 0.0074(14)
C24 0.032(2) 0.030(2) 0.027(2) -0.0013(16) 0.0071(17) 0.0040(17)
C25 0.046(2) 0.030(2) 0.026(2) -0.0071(16) 0.0063(18) 0.0095(18)
C26 0.041(2) 0.0239(19) 0.028(2) -0.0088(15) -0.0018(18) 0.0079(17)
C27 0.031(2) 0.0174(17) 0.030(2) -0.0032(15) -0.0056(16) 0.0051(15)
C28 0.037(2) 0.023(2) 0.037(2) -0.0069(16) -0.0075(19) -0.0031(16)
C29 0.033(2) 0.0224(19) 0.041(2) -0.0073(17) -0.0061(18) -0.0041(16)
C30 0.0238(19) 0.0183(18) 0.034(2) -0.0016(15) -0.0017(17) -0.0006(15)
C31 0.026(2) 0.0205(19) 0.039(2) -0.0004(17) 0.0049(18) -0.0101(16)
C32 0.029(2) 0.025(2) 0.029(2) 0.0039(16) 0.0122(19) 0.0006(17)
C33 0.028(2) 0.0115(17) 0.024(2) 0.0023(14) 0.0045(16) -0.0001(15)
C34 0.0221(17) 0.0114(16) 0.0243(18) 0.0027(14) -0.0018(14) 0.0045(13)
C35 0.0223(17) 0.0142(16) 0.0270(19) 0.0012(14) -0.0011(15) 0.0049(13)
C36 0.0264(18) 0.0132(16) 0.0253(18) 0.0001(14) -0.0028(15) 0.0060(14)
C37 0.023(2) 0.0120(17) 0.0177(18) -0.0053(13) 0.0022(15) 0.0032(14)
C38 0.0235(17) 0.0142(17) 0.0202(17) -0.0035(13) 0.0000(14) -0.0025(13)
C39 0.0243(18) 0.0156(17) 0.0248(18) -0.0023(14) 0.0044(15) -0.0024(14)
C40 0.0283(19) 0.0202(18) 0.0248(18) 0.0018(14) 0.0080(15) -0.0017(14)
C41 0.036(2) 0.028(2) 0.0230(19) 0.0033(15) 0.0102(16) -0.0045(16)
C42 0.039(2) 0.0189(18) 0.0228(18) 0.0013(14) -0.0016(16) -0.0019(15)
C43 0.035(2) 0.0166(17) 0.0186(17) -0.0016(13) -0.0013(15) 0.0020(14)
C44 0.034(2) 0.0177(17) 0.0228(18) 0.0012(14) -0.0053(16) 0.0064(15)
C45 0.0306(19) 0.0204(18) 0.0264(19) -0.0008(15) -0.0012(16) 0.0039(15)
C46 0.0280(19) 0.0174(17) 0.0231(18) -0.0061(14) -0.0017(15) 0.0049(14)
C47 0.0171(16) 0.0232(18) 0.0295(19) -0.0072(14) 0.0030(15) 0.0019(14)
C48 0.0248(18) 0.0229(18) 0.0257(18) -0.0043(14) 0.0067(15) -0.0021(14)
C49 0.0287(18) 0.0140(16) 0.0204(17) 0.0009(13) -0.0002(14) 0.0010(13)
C50 0.0214(19) 0.0142(17) 0.0176(17) -0.0051(13) 0.0005(16) -0.0001(14)
C51 0.0246(19) 0.0142(16) 0.0176(17) -0.0057(13) 0.0014(15) -0.0014(14)
C52 0.0277(19) 0.0157(17) 0.0168(17) -0.0065(14) 0.0002(15) -0.0009(14)
C53 0.0199(15) 0.018(2) 0.0161(15) -0.0043(11) -0.0022(13) 0.0018(11)
C54 0.0252(18) 0.0186(18) 0.030(2) -0.0024(15) -0.0026(16) -0.0016(15)
C55 0.0171(15) 0.0180(19) 0.0226(17) -0.0054(12) -0.0065(13) 0.0000(11)
C56 0.0265(18) 0.0179(17) 0.0210(18) -0.0046(13) -0.0042(15) 0.0025(14)
C57 0.0256(19) 0.027(2) 0.032(2) -0.0109(16) 0.0020(16) 0.0060(16)
C58 0.0311(19) 0.041(3) 0.0157(16) -0.0108(15) -0.0009(14) -0.0009(16)
C59 0.031(2) 0.027(2) 0.0192(18) -0.0033(15) -0.0047(16) -0.0020(16)
C60 0.0293(19) 0.0201(19) 0.0183(18) -0.0028(14) -0.0041(15) 0.0030(15)
C61 0.0192(16) 0.0207(16) 0.0153(16) -0.0048(13) 0.0011(13) 0.0014(13)
C62 0.0225(18) 0.034(2) 0.0243(18) -0.0018(16) 0.0033(15) -0.0068(16)
C63 0.0249(17) 0.0177(17) 0.0206(17) -0.0075(14) -0.0010(14) 0.0054(14)
C64 0.028(2) 0.030(2) 0.032(2) -0.0114(16) -0.0055(17) 0.0061(16)
C65 0.042(2) 0.037(2) 0.041(3) -0.013(2) -0.017(2) 0.022(2)
C66 0.066(3) 0.029(2) 0.029(2) -0.0083(18) -0.025(2) 0.026(2)
C67 0.057(3) 0.0177(18) 0.0220(19) -0.0030(14) -0.0035(18) -0.0008(18)
C68 0.034(2) 0.0167(17) 0.0188(17) -0.0034(13) -0.0027(15) 0.0039(14)
N1 0.0193(14) 0.0140(12) 0.0146(13) -0.0008(10) -0.0010(11) 0.0007(11)
O1 0.0153(10) 0.0108(11) 0.0153(11) 0.0020(8) 0.0004(9) 0.0007(9)
O2 0.0215(11) 0.0132(11) 0.0118(11) -0.0004(9) -0.0006(9) 0.0005(9)
P1 0.0163(3) 0.0105(5) 0.0134(3) 0.0000(3) 0.0008(3) 0.0001(2)
Cl1 0.0213(3) 0.0251(6) 0.0187(3) -0.0018(3) 0.0051(3) 0.0000(3)
Au1 0.01717(6) 0.01375(6) 0.01334(6) -0.00050(6) 0.00106(4) 0.00035(7)

loop_
_atom_type_symbol
_atom_type_description
_atom_type_scat_dispersion_real
_atom_type_scat_dispersion_imag
_atom_type_scat_source
C C 0.0181 0.0091 'International Tables Vol C Tables 4.2.6.8 and 6.1.1.4'
H H 0.0000 0.0000 'International Tables Vol C Tables 4.2.6.8 and 6.1.1.4'
N N 0.0311 0.0180 'International Tables Vol C Tables 4.2.6.8 and 6.1.1.4'
O O 0.0492 0.0322 'International Tables Vol C Tables 4.2.6.8 and 6.1.1.4'
P P 0.2955 0.4335 'International Tables Vol C Tables 4.2.6.8 and 6.1.1.4'
Cl Cl 0.3639 0.7018 'International Tables Vol C Tables 4.2.6.8 and 6.1.1.4'
Au Au -4.4197 7.2980 'International Tables Vol C Tables 4.2.6.8 and 6.1.1.4'

loop_
_geom_angle_atom_site_label_1
_geom_angle_atom_site_label_2
_geom_angle_atom_site_label_3
_geom_angle
C2 C1 C10 122.9(3)
C2 C1 O1 118.0(3)
C10 C1 O1 119.0(3)
C1 C2 C3 119.9(3)
C1 C2 C12 119.3(3)
C3 C2 C12 120.7(3)
C8 C3 C2 117.9(3)
C8 C3 C4 119.9(3)
C2 C3 C4 122.0(3)
C3 C4 C5 112.6(3)
C3 C4 H4A 109.1
C5 C4 H4A 109.1
C3 C4 H4B 109.1
C5 C4 H4B 109.1
H4A C4 H4B 107.8
C6 C5 C4 109.8(3)
C6 C5 H5A 109.7
C4 C5 H5A 109.7
C6 C5 H5B 109.7
C4 C5 H5B 109.7
H5A C5 H5B 108.2
C5 C6 C7 111.1(3)
C5 C6 H6A 109.4
C7 C6 H6A 109.4
C5 C6 H6B 109.4
C7 C6 H6B 109.4
H6A C6 H6B 108.0
C6 C7 C8 114.2(3)
C6 C7 H7A 108.7
C8 C7 H7A 108.7
C6 C7 H7B 108.7
C8 C7 H7B 108.7
H7A C7 H7B 107.6
C3 C8 C9 120.1(3)
C3 C8 C7 121.9(3)
C9 C8 C7 118.0(3)
C10 C9 C8 122.3(3)
C10 C9 H9 118.9
C8 C9 H9 118.9
C9 C10 C1 116.7(3)
C9 C10 C21 119.2(3)
C1 C10 C21 123.9(3)
C12 C11 C20 122.7(3)
C12 C11 O2 120.1(3)
C20 C11 O2 117.0(3)
C11 C12 C13 119.0(3)
C11 C12 C2 121.4(3)
C13 C12 C2 119.7(3)
C18 C13 C12 118.4(3)
C18 C13 C14 119.9(3)
C12 C13 C14 121.6(3)
C13 C14 C15 112.4(4)
C13 C14 H14A 109.1
C15 C14 H14A 109.1
C13 C14 H14B 109.1
C15 C14 H14B 109.1
H14A C14 H14B 107.9
C16 C15 C14 110.9(3)
C16 C15 H15A 109.5
C14 C15 H15A 109.5
C16 C15 H15B 109.5
C14 C15 H15B 109.5
H15A C15 H15B 108.0
C15 C16 C17 109.4(3)
C15 C16 H16A 109.8
C17 C16 H16A 109.8
C15 C16 H16B 109.8
C17 C16 H16B 109.8
H16A C16 H16B 108.2
C18 C17 C16 114.9(3)
C18 C17 H17A 108.6
C16 C17 H17A 108.6
C18 C17 H17B 108.6
C16 C17 H17B 108.6
H17A C17 H17B 107.5
C19 C18 C13 119.8(3)
C19 C18 C17 118.2(3)
C13 C18 C17 122.0(3)
C18 C19 C20 123.0(3)
C18 C19 H19 118.5
C20 C19 H19 118.5
C19 C20 C11 116.4(3)
C19 C20 C37 119.1(3)
C11 C20 C37 124.5(3)
C22 C21 C34 120.3(3)
C22 C21 C10 117.9(3)
C34 C21 C10 121.7(3)
C21 C22 C23 122.8(3)
C21 C22 H22 118.6
C23 C22 H22 118.6
C24 C23 C36 119.4(3)
C24 C23 C22 122.7(4)
C36 C23 C22 117.9(3)
C23 C24 C25 121.0(4)
C23 C24 H24 119.5
C25 C24 H24 119.5
C26 C25 C24 120.5(4)
C26 C25 H25 119.8
C24 C25 H25 119.8
C25 C26 C27 121.0(4)
C25 C26 H26 119.5
C27 C26 H26 119.5
C26 C27 C36 119.5(4)
C26 C27 C28 122.7(4)
C36 C27 C28 117.7(4)
C29 C28 C27 121.1(4)
C29 C28 H28 119.4
C27 C28 H28 119.4
C28 C29 C30 122.2(4)
C28 C29 H29 118.9
C30 C29 H29 118.9
C31 C30 C35 119.1(3)
C31 C30 C29 122.7(4)
C35 C30 C29 118.2(4)
C30 C31 C32 121.3(4)
C30 C31 H31 119.3
C32 C31 H31 119.3
C31 C32 C33 120.3(4)
C31 C32 H32 119.9
C33 C32 H32 119.9
C34 C33 C32 120.7(4)
C34 C33 H33 119.7
C32 C33 H33 119.7
C33 C34 C35 119.4(3)
C33 C34 C21 123.1(3)
C35 C34 C21 117.5(3)
C36 C35 C30 119.7(3)
C36 C35 C34 121.1(3)
C30 C35 C34 119.2(3)
C35 C36 C23 120.4(3)
C35 C36 C27 121.0(3)
C23 C36 C27 118.6(3)
C38 C37 C50 120.7(4)
C38 C37 C20 120.3(4)
C50 C37 C20 119.1(4)
C37 C38 C39 122.3(3)
C37 C38 H38 118.8
C39 C38 H38 118.8
C40 C39 C52 118.9(3)
C40 C39 C38 122.9(3)
C52 C39 C38 118.1(3)
C41 C40 C39 120.8(4)
C41 C40 H40 119.6
C39 C40 H40 119.6
C42 C41 C40 120.5(4)
C42 C41 H41 119.8
C40 C41 H41 119.8
C43 C42 C41 121.0(3)
C43 C42 H42 119.5
C41 C42 H42 119.5
C42 C43 C52 119.2(3)
C42 C43 C44 122.8(3)
C52 C43 C44 118.0(3)
C45 C44 C43 121.7(3)
C45 C44 H44 119.2
C43 C44 H44 119.2
C44 C45 C46 121.6(4)
C44 C45 H45 119.2
C46 C45 H45 119.2
C47 C46 C51 119.3(3)
C47 C46 C45 122.2(3)
C51 C46 C45 118.5(4)
C48 C47 C46 121.4(3)
C48 C47 H47 119.3
C46 C47 H47 119.3
C47 C48 C49 119.8(3)
C47 C48 H48 120.1
C49 C48 H48 120.1
C50 C49 C48 121.2(3)
C50 C49 H49 119.4
C48 C49 H49 119.4
C49 C50 C51 118.9(3)
C49 C50 C37 123.5(3)
C51 C50 C37 117.6(4)
C52 C51 C50 120.7(4)
C52 C51 C46 119.9(3)
C50 C51 C46 119.3(4)
C51 C52 C39 120.2(3)
C51 C52 C43 120.2(3)
C39 C52 C43 119.5(3)
N1 C53 C54 112.2(3)
N1 C53 C55 112.4(3)
C54 C53 C55 113.5(3)
N1 C53 H53 106.0
C54 C53 H53 106.0
C55 C53 H53 106.0
C53 C54 H54A 109.5
C53 C54 H54B 109.5
H54A C54 H54B 109.5
C53 C54 H54C 109.5
H54A C54 H54C 109.5
H54B C54 H54C 109.5
C60 C55 C56 118.9(3)
C60 C55 C53 119.1(3)
C56 C55 C53 122.0(3)
C57 C56 C55 119.9(3)
C57 C56 H56 120.0
C55 C56 H56 120.0
C58 C57 C56 120.2(3)
C58 C57 H57 119.9
C56 C57 H57 119.9
C57 C58 C59 120.2(4)
C57 C58 H58 119.9
C59 C58 H58 119.9
C60 C59 C58 120.0(4)
C60 C59 H59 120.0
C58 C59 H59 120.0
C59 C60 C55 120.7(3)
C59 C60 H60 119.7
C55 C60 H60 119.7
N1 C61 C63 110.5(3)
N1 C61 C62 112.8(3)
C63 C61 C62 113.8(3)
N1 C61 H61 106.4
C63 C61 H61 106.4
C62 C61 H61 106.4
C61 C62 H62A 109.5
C61 C62 H62B 109.5
H62A C62 H62B 109.5
C61 C62 H62C 109.5
H62A C62 H62C 109.5
H62B C62 H62C 109.5
C68 C63 C64 118.7(3)
C68 C63 C61 119.7(3)
C64 C63 C61 121.5(3)
C65 C64 C63 119.7(4)
C65 C64 H64 120.1
C63 C64 H64 120.1
C66 C65 C64 120.8(4)
C66 C65 H65 119.6
C64 C65 H65 119.6
C65 C66 C67 119.9(4)
C65 C66 H66 120.0
C67 C66 H66 120.0
C68 C67 C66 120.0(4)
C68 C67 H67 120.0
C66 C67 H67 120.0
C67 C68 C63 120.8(4)
C67 C68 H68 119.6
C63 C68 H68 119.6
C61 N1 C53 114.7(2)
C61 N1 P1 122.9(2)
C53 N1 P1 121.0(2)
C1 O1 P1 112.07(19)
C11 O2 P1 126.7(2)
O2 P1 O1 102.39(12)
O2 P1 N1 107.41(13)
O1 P1 N1 105.51(13)
O2 P1 Au1 109.02(9)
O1 P1 Au1 115.23(9)
N1 P1 Au1 116.17(10)
P1 Au1 Cl1 177.60(3)

loop_
_geom_bond_atom_site_label_1
_geom_bond_atom_site_label_2
_geom_bond_distance
C1 C2 1.379(5)
C1 C10 1.390(5)
C1 O1 1.414(4)
C2 C3 1.418(4)
C2 C12 1.504(5)
C3 C8 1.398(4)
C3 C4 1.518(4)
C4 C5 1.523(4)
C4 H4A 0.9900
C4 H4B 0.9900
C5 C6 1.516(5)
C5 H5A 0.9900
C5 H5B 0.9900
C6 C7 1.518(5)
C6 H6A 0.9900
C6 H6B 0.9900
C7 C8 1.531(4)
C7 H7A 0.9900
C7 H7B 0.9900
C8 C9 1.399(5)
C9 C10 1.389(5)
C9 H9 0.9500
C10 C21 1.495(4)
C11 C12 1.390(4)
C11 C20 1.396(5)
C11 O2 1.417(4)
C12 C13 1.427(5)
C13 C18 1.399(5)
C13 C14 1.512(5)
C14 C15 1.530(4)
C14 H14A 0.9900
C14 H14B 0.9900
C15 C16 1.518(5)
C15 H15A 0.9900
C15 H15B 0.9900
C16 C17 1.521(5)
C16 H16A 0.9900
C16 H16B 0.9900
C17 C18 1.519(4)
C17 H17A 0.9900
C17 H17B 0.9900
C18 C19 1.385(5)
C19 C20 1.393(5)
C19 H19 0.9500
C20 C37 1.494(5)
C21 C22 1.373(5)
C21 C34 1.456(5)
C22 C23 1.430(5)
C22 H22 0.9500
C23 C24 1.383(6)
C23 C36 1.428(5)
C24 C25 1.383(6)
C24 H24 0.9500
C25 C26 1.377(6)
C25 H25 0.9500
C26 C27 1.382(6)
C26 H26 0.9500
C27 C36 1.430(5)
C27 C28 1.446(6)
C28 C29 1.347(6)
C28 H28 0.9500
C29 C30 1.441(5)
C29 H29 0.9500
C30 C31 1.384(6)
C30 C35 1.425(5)
C31 C32 1.387(6)
C31 H31 0.9500
C32 C33 1.398(6)
C32 H32 0.9500
C33 C34 1.380(6)
C33 H33 0.9500
C34 C35 1.438(5)
C35 C36 1.419(5)
C37 C38 1.355(6)
C37 C50 1.458(5)
C38 C39 1.432(5)
C38 H38 0.9500
C39 C40 1.395(5)
C39 C52 1.423(5)
C40 C41 1.389(5)
C40 H40 0.9500
C41 C42 1.388(6)
C41 H41 0.9500
C42 C43 1.381(6)
C42 H42 0.9500
C43 C52 1.433(5)
C43 C44 1.435(5)
C44 C45 1.347(6)
C44 H44 0.9500
C45 C46 1.431(5)
C45 H45 0.9500
C46 C47 1.386(6)
C46 C51 1.430(5)
C47 C48 1.372(5)
C47 H47 0.9500
C48 C49 1.409(5)
C48 H48 0.9500
C49 C50 1.383(5)
C49 H49 0.9500
C50 C51 1.428(5)
C51 C52 1.419(5)
C53 N1 1.513(4)
C53 C54 1.526(5)
C53 C55 1.534(5)
C53 H53 1.0000
C54 H54A 0.9800
C54 H54B 0.9800
C54 H54C 0.9800
C55 C60 1.385(5)
C55 C56 1.396(5)
C56 C57 1.395(6)
C56 H56 0.9500
C57 C58 1.366(6)
C57 H57 0.9500
C58 C59 1.383(5)
C58 H58 0.9500
C59 C60 1.382(6)
C59 H59 0.9500
C60 H60 0.9500
C61 N1 1.487(4)
C61 C63 1.517(5)
C61 C62 1.523(5)
C61 H61 1.0000
C62 H62A 0.9800
C62 H62B 0.9800
C62 H62C 0.9800
C63 C68 1.392(6)
C63 C64 1.403(5)
C64 C65 1.396(6)
C64 H64 0.9500
C65 C66 1.368(7)
C65 H65 0.9500
C66 C67 1.387(7)
C66 H66 0.9500
C67 C68 1.386(5)
C67 H67 0.9500
C68 H68 0.9500
N1 P1 1.634(3)
O1 P1 1.633(2)
O2 P1 1.611(2)
P1 Au1 2.2038(8)
Cl1 Au1 2.2905(8)
